data_4079743
loop_
_publ_author_name
'Phillips, Nicholas'
'Rowles, Johnny'
'Kelly, Michael J.'
'Riddlestone, Ian'
'Rees, Nicholas H.'
'Dervisi, Athanasia'
'Fallis, Ian A.'
'Aldridge, Simon'

_publ_section_title
;
 Sterically Encumbered Iridium Bis(N-heterocyclic carbene) Complexes:
 Air-Stable 14-Electron Cations and Facile Degenerate C--H Activation
;
_journal_issue 23
_journal_name_full Organometallics
_journal_page_first 8075
_journal_paper_doi 10.1021/om301060h
_journal_volume 31
_journal_year 2012
_chemical_formula_moiety 'C32 H12 B F24, C44 H56 Ir1 N4'
_chemical_formula_sum 'C76 H68 B F24 Ir N4'
_chemical_formula_weight 1696.38
_space_group_IT_number 2
_symmetry_cell_setting triclinic
_symmetry_space_group_name_Hall '-P 1'
_symmetry_space_group_name_H-M 'P -1'
_atom_sites_solution_hydrogens difmap
_atom_sites_solution_primary other
_audit_creation_date 12-09-06
_audit_creation_method CRYSTALS_ver_14.23
_cell_angle_alpha 63.004(2)
_cell_angle_beta 66.1775(19)
_cell_angle_gamma 75.0989(19)
_cell_formula_units_Z 2
_cell_length_a 15.1100(3)
_cell_length_b 17.1158(4)
_cell_length_c 17.3974(4)
_cell_measurement_reflns_used 29483
_cell_measurement_temperature 150
_cell_measurement_theta_max 76
_cell_measurement_theta_min 3
_cell_volume 3652.43(16)
_computing_cell_refinement 'CrysAlis, (Oxford Diffraction, 2002)'
_computing_data_collection 'SuperNova, (Oxford Diffraction, 2010)'
_computing_data_reduction 'CrysAlis, (Oxford Diffraction, 2002)'
_computing_molecular_graphics 'CAMERON (Watkin et al., 1996)'
_computing_publication_material 'CRYSTALS (Betteridge et al., 2003)'
_computing_structure_refinement 'CRYSTALS (Betteridge et al., 2003)'
_computing_structure_solution 'Superflip (Palatinus & Chapuis, 2007)'
_diffrn_ambient_temperature 150
_diffrn_measured_fraction_theta_full 0.998
_diffrn_measured_fraction_theta_max 0.989
_diffrn_measurement_device Area
_diffrn_measurement_device_type 'Oxford Diffraction SuperNova'
_diffrn_measurement_method \w
_diffrn_radiation_monochromator graphite
_diffrn_radiation_type 'Cu K\a'
_diffrn_radiation_wavelength 1.54180
_diffrn_reflns_av_R_equivalents 0.028
_diffrn_reflns_limit_h_max 19
_diffrn_reflns_limit_h_min -18
_diffrn_reflns_limit_k_max 18
_diffrn_reflns_limit_k_min -21
_diffrn_reflns_limit_l_max 21
_diffrn_reflns_limit_l_min -21
_diffrn_reflns_number 38689
_diffrn_reflns_theta_full 74.245
_diffrn_reflns_theta_max 76.541
_diffrn_reflns_theta_min 3.210
_diffrn_standards_number 0
_exptl_absorpt_coefficient_mu 4.488
_exptl_absorpt_correction_T_max 0.61
_exptl_absorpt_correction_T_min 0.43
_exptl_absorpt_correction_type multi-scan
_exptl_absorpt_process_details 'CrysAlis, (Oxford Diffraction, 2002)'
_exptl_crystal_colour orange
_exptl_crystal_density_diffrn 1.542
_exptl_crystal_density_method 'not measured'
_exptl_crystal_description block
_exptl_crystal_F_000 1700
_exptl_crystal_size_max 0.220
_exptl_crystal_size_mid 0.140
_exptl_crystal_size_min 0.110
_refine_diff_density_max 2.36
_refine_diff_density_min -1.55
_refine_ls_extinction_method None
_refine_ls_goodness_of_fit_ref 0.9077
_refine_ls_hydrogen_treatment constr
_refine_ls_matrix_type full
_refine_ls_number_parameters 1095
_refine_ls_number_reflns 15132
_refine_ls_number_restraints 810
_refine_ls_R_factor_all 0.0351
_refine_ls_R_factor_gt 0.0333
_refine_ls_shift/su_max 0.0164645
_refine_ls_shift/su_mean 0.0002554
_refine_ls_structure_factor_coef Fsqd
_refine_ls_weighting_details
;
 Method= Modified Sheldrick 
 w=1/[\s^2^(F^2^) + ( 0.04P)^2^ + 9.68P] 
 ,where P=(max(Fo^2^,0) + 2Fc^2^)/3 
;
_refine_ls_weighting_scheme calc
_refine_ls_wR_factor_all 0.0829
_refine_ls_wR_factor_gt 0.0808
_refine_ls_wR_factor_ref 0.0829
_reflns_limit_h_max 19
_reflns_limit_h_min -17
_reflns_limit_k_max 21
_reflns_limit_k_min -18
_reflns_limit_l_max 21
_reflns_limit_l_min 0
_reflns_number_gt 14369
_reflns_number_total 15191
_reflns_threshold_expression I>2.0\s(I)
_oxford_diffrn_Wilson_B_factor 1.78
_oxford_diffrn_Wilson_scale 0.16
_oxford_refine_ls_r_factor_ref 0.0351
_oxford_refine_ls_scale 2.808(13)
_oxford_reflns_number_all 15132
_oxford_reflns_threshold_expression_ref I>-3.0\s(I)
_oxford_structure_analysis_title 069npmk11
_cod_data_source_file om301060h_si_002.cif
_cod_data_source_block 2a
_cod_depositor_comments
;
The following automatic conversions were performed:

'_atom_sites_solution_primary' value 'Other' changed to 'other'
according to /home/saulius/struct/CIF-dictionaries/cif_core.dic
dictionary named 'cif_core.dic' version 2.4.2 from 2011-04-26.

Automatic conversion script
Id: cif_fix_values 1891 2012-01-12 08:04:46Z andrius 
;
_cod_original_sg_symbol_H-M 'P -1 '
_cod_original_formula_sum 'C76 H68 B1 F24 Ir1 N4'
_cod_database_code 4079743

loop_
_symmetry_equiv_pos_as_xyz
x,y,z
-x,-y,-z

loop_
_atom_site_label
_atom_site_type_symbol
_atom_site_fract_x
_atom_site_fract_y
_atom_site_fract_z
_atom_site_U_iso_or_equiv
_atom_site_occupancy
_atom_site_adp_type
_atom_site_refinement_flags_posn
_atom_site_refinement_flags_occupancy
_atom_site_disorder_assembly
_atom_site_disorder_group
Ir1 Ir 0.543713(8) 0.610294(7) 0.168530(8) 0.0205 1.0000 Uani . . . .
C2 C 0.4769(2) 0.7233(2) 0.0946(2) 0.0238 1.0000 Uani . . . .
N3 N 0.50149(19) 0.80594(16) 0.05464(18) 0.0253 1.0000 Uani . . . .
C4 C 0.4666(3) 0.8778(2) -0.0184(2) 0.0334 1.0000 Uani . . . .
C5 C 0.4383(3) 0.8408(2) -0.0677(2) 0.0357 1.0000 Uani . . . .
C6 C 0.3668(3) 0.7735(2) 0.0017(3) 0.0340 1.0000 Uani . . . .
N7 N 0.40849(19) 0.70798(16) 0.07229(19) 0.0258 1.0000 Uani . . . .
C8 C 0.3936(2) 0.6170(2) 0.1064(2) 0.0275 1.0000 Uani . . . .
C9 C 0.4764(2) 0.5572(2) 0.0928(2) 0.0283 1.0000 Uani . . . .
C10 C 0.5748(2) 0.5878(2) 0.0529(2) 0.0289 1.0000 Uani . . . .
C11 C 0.4610(3) 0.4683(2) 0.1236(2) 0.0333 1.0000 Uani . . . .
H11 H 0.6251 0.6570 0.1519 0.0340 1.0000 Uiso R . . .
C12 C 0.3690(3) 0.4410(2) 0.1630(3) 0.0340 1.0000 Uani . . . .
C13 C 0.3517(3) 0.3465(2) 0.1949(3) 0.0451 1.0000 Uani . . . .
C14 C 0.2893(3) 0.5026(2) 0.1761(3) 0.0347 1.0000 Uani . . . .
C15 C 0.2998(2) 0.5903(2) 0.1497(3) 0.0320 1.0000 Uani . . . .
C16 C 0.2115(3) 0.6525(2) 0.1707(3) 0.0441 1.0000 Uani . . . .
C17 C 0.5650(2) 0.83185(19) 0.0804(2) 0.0249 1.0000 Uani . . . .
C18 C 0.6660(2) 0.8214(2) 0.0386(2) 0.0280 1.0000 Uani . . . .
C19 C 0.7243(2) 0.8497(2) 0.0644(2) 0.0314 1.0000 Uani . . . .
C20 C 0.6857(3) 0.8910(2) 0.1249(2) 0.0306 1.0000 Uani . . . .
C21 C 0.5853(2) 0.9038(2) 0.1617(2) 0.0283 1.0000 Uani . . . .
C22 C 0.5234(2) 0.87480(19) 0.1402(2) 0.0258 1.0000 Uani . . . .
C23 C 0.4150(2) 0.8928(2) 0.1784(3) 0.0330 1.0000 Uani . . . .
C24 C 0.7507(3) 0.9258(3) 0.1467(3) 0.0421 1.0000 Uani . . . .
C25 C 0.7106(3) 0.7829(2) -0.0322(2) 0.0360 1.0000 Uani . . . .
C26 C 0.6201(2) 0.50379(19) 0.2407(2) 0.0243 1.0000 Uani . . . .
N27 N 0.70851(19) 0.46153(17) 0.21870(19) 0.0278 1.0000 Uani . . . .
C28 C 0.7502(3) 0.3947(3) 0.2895(3) 0.0453 1.0000 Uani . . . .
C29 C 0.6764(4) 0.3571(4) 0.3785(3) 0.0697 1.0000 Uani . . . .
C30 C 0.6015(3) 0.4233(2) 0.4071(2) 0.0346 1.0000 Uani . . . .
N31 N 0.56876(19) 0.48337(17) 0.32908(19) 0.0279 1.0000 Uani . . . .
C32 C 0.4819(2) 0.5429(2) 0.3404(2) 0.0279 1.0000 Uani . . . .
C33 C 0.4896(2) 0.6267(2) 0.3331(2) 0.0308 1.0000 Uani . . . .
C34 C 0.5818(3) 0.6536(2) 0.3239(3) 0.0361 1.0000 Uani . . . .
C35 C 0.4025(3) 0.6809(2) 0.3501(3) 0.0371 1.0000 Uani . . . .
C36 C 0.3135(3) 0.6542(2) 0.3744(3) 0.0394 1.0000 Uani . . . .
C37 C 0.2215(3) 0.7136(3) 0.3947(3) 0.0576 1.0000 Uani . . . .
C38 C 0.3087(3) 0.5702(3) 0.3821(3) 0.0387 1.0000 Uani . . . .
C39 C 0.3913(2) 0.5132(2) 0.3661(2) 0.0325 1.0000 Uani . . . .
C40 C 0.3848(3) 0.4221(3) 0.3769(3) 0.0433 1.0000 Uani . . . .
C41 C 0.7714(2) 0.4839(2) 0.1250(2) 0.0276 1.0000 Uani . . . .
H41 H 0.5191 0.9153 -0.0618 0.0399 1.0000 Uiso R . . .
C42 C 0.8288(2) 0.5540(2) 0.0826(2) 0.0293 1.0000 Uani . . . .
H42 H 0.4117 0.9125 0.0068 0.0397 1.0000 Uiso R . . .
C43 C 0.8875(2) 0.5742(3) -0.0081(3) 0.0369 1.0000 Uani . . . .
C44 C 0.8914(3) 0.5266(3) -0.0566(3) 0.0419 1.0000 Uani . . . .
C45 C 0.8369(3) 0.4552(3) -0.0111(3) 0.0416 1.0000 Uani . . . .
C46 C 0.7761(3) 0.4324(2) 0.0801(3) 0.0350 1.0000 Uani . . . .
C47 C 0.7186(3) 0.3540(3) 0.1267(4) 0.0535 1.0000 Uani . . . .
C48 C 0.9534(3) 0.5528(4) -0.1559(3) 0.0625 1.0000 Uani . . . .
C49 C 0.8290(3) 0.6058(3) 0.1326(3) 0.0367 1.0000 Uani . . . .
F50 F 0.4443(3) 0.8646(2) 0.37021(19) 0.0762 1.0000 Uani . . . .
C51 C 0.4650(2) 0.8569(2) 0.4409(2) 0.0312 1.0000 Uani . . . .
H51 H 0.4091 0.8881 -0.1097 0.0430 1.0000 Uiso R . . .
F52 F 0.37904(16) 0.86874(16) 0.50030(18) 0.0480 1.0000 Uani . . . .
H52 H 0.4956 0.8130 -0.1016 0.0429 1.0000 Uiso R . . .
F53 F 0.49754(18) 0.77341(15) 0.4793(2) 0.0638 1.0000 Uani . . . .
C54 C 0.5346(2) 0.9212(2) 0.4133(2) 0.0253 1.0000 Uani . . . .
C55 C 0.5027(2) 1.0099(2) 0.3846(2) 0.0273 1.0000 Uani . . . .
C56 C 0.5673(2) 1.0692(2) 0.3577(2) 0.0260 1.0000 Uani . . . .
C57 C 0.5369(2) 1.1658(2) 0.3207(2) 0.0308 1.0000 Uani . . . .
F58 F 0.5536(2) 1.19886(15) 0.23105(16) 0.0509 1.0000 Uani . . . .
F59 F 0.44328(18) 1.18573(16) 0.3604(2) 0.0625 1.0000 Uani . . . .
F60 F 0.5847(2) 1.21389(14) 0.3312(2) 0.0576 1.0000 Uani . . . .
C61 C 0.6614(2) 1.0402(2) 0.3601(2) 0.0242 1.0000 Uani . . . .
H61 H 0.3056 0.8026 0.0295 0.0410 1.0000 Uiso R . . .
C62 C 0.6964(2) 0.95094(19) 0.3866(2) 0.0227 1.0000 Uani . . . .
H62 H 0.3552 0.7427 -0.0279 0.0410 1.0000 Uiso R . . .
C63 C 0.6297(2) 0.89216(19) 0.4137(2) 0.0242 1.0000 Uani . . . .
B64 B 0.8092(2) 0.9223(2) 0.3850(2) 0.0219 1.0000 Uani . . . .
C65 C 0.8870(2) 0.96624(19) 0.2812(2) 0.0225 1.0000 Uani . . . .
C66 C 0.8657(2) 1.0327(2) 0.2046(2) 0.0246 1.0000 Uani . . . .
C67 C 0.9374(2) 1.0664(2) 0.1197(2) 0.0267 1.0000 Uani . . . .
C68 C 1.0338(2) 1.0338(2) 0.1074(2) 0.0292 1.0000 Uani . . . .
C69 C 1.0566(2) 0.9683(2) 0.1823(2) 0.0295 1.0000 Uani . . . .
C70 C 0.9855(2) 0.9357(2) 0.2667(2) 0.0274 1.0000 Uani . . . .
C71 C 1.15917(14) 0.92934(18) 0.17398(19) 0.0441 1.0000 Uani D . . .
C75 C 0.9115(2) 1.13891(17) 0.04024(17) 0.0446 1.0000 Uani D . . .
C79 C 0.8369(2) 0.81543(19) 0.4158(2) 0.0229 1.0000 Uani . . . .
C80 C 0.8320(2) 0.7764(2) 0.3621(2) 0.0281 1.0000 Uani . . . .
C81 C 0.8606(2) 0.6879(2) 0.3788(3) 0.0314 1.0000 Uani . . . .
C82 C 0.8959(3) 0.6339(2) 0.4502(3) 0.0333 1.0000 Uani . . . .
C83 C 0.9016(3) 0.6707(2) 0.5038(2) 0.0319 1.0000 Uani . . . .
C84 C 0.8737(2) 0.7597(2) 0.4870(2) 0.0266 1.0000 Uani . . . .
C85 C 0.9416(2) 0.61316(16) 0.57891(17) 0.0512 1.0000 Uani D . . .
C89 C 0.8559(2) 0.64890(18) 0.3194(2) 0.0508 1.0000 Uani D . . .
C93 C 0.8214(2) 0.95906(19) 0.4518(2) 0.0232 1.0000 Uani . . . .
C94 C 0.7764(2) 0.92129(19) 0.5471(2) 0.0246 1.0000 Uani . . . .
C95 C 0.7845(2) 0.9526(2) 0.6048(2) 0.0281 1.0000 Uani . . . .
C96 C 0.8347(2) 1.0254(2) 0.5702(2) 0.0298 1.0000 Uani . . . .
C97 C 0.8771(2) 1.0653(2) 0.4766(2) 0.0276 1.0000 Uani . . . .
C98 C 0.8716(2) 1.0325(2) 0.4185(2) 0.0251 1.0000 Uani . . . .
C99 C 0.9275(3) 1.1472(2) 0.4354(3) 0.0347 1.0000 Uani . . . .
F100 F 0.8697(2) 1.21961(15) 0.4098(2) 0.0624 1.0000 Uani . . . .
F101 F 0.9582(2) 1.15410(18) 0.4938(2) 0.0662 1.0000 Uani . . . .
H101 H 0.5852 0.6403 -0.0036 0.0351 1.0000 Uiso R . . .
F102 F 1.0054(2) 1.15142(18) 0.3625(2) 0.0629 1.0000 Uani . . . .
H102 H 0.6282 0.5426 0.0454 0.0352 1.0000 Uiso R . . .
C103 C 0.7407(2) 0.90524(18) 0.70555(13) 0.0435 1.0000 Uani D . . .
H111 H 0.5159 0.4273 0.1157 0.0400 1.0000 Uiso R . . .
H131 H 0.3257 0.3206 0.2611 0.0676 1.0000 Uiso R . . .
H132 H 0.4122 0.3132 0.1752 0.0679 1.0000 Uiso R . . .
H133 H 0.3054 0.3434 0.1709 0.0677 1.0000 Uiso R . . .
H141 H 0.2271 0.4842 0.2041 0.0422 1.0000 Uiso R . . .
H161 H 0.2252 0.6908 0.1908 0.0658 1.0000 Uiso R . . .
H162 H 0.1935 0.6883 0.1165 0.0658 1.0000 Uiso R . . .
H163 H 0.1566 0.6205 0.2180 0.0659 1.0000 Uiso R . . .
H191 H 0.7916 0.8407 0.0403 0.0381 1.0000 Uiso R . . .
F200 F 0.7329(7) 0.9448(4) 0.7574(4) 0.0710 0.495(10) Uani D P 1 1
F201 F 0.7912(4) 0.8286(4) 0.7361(4) 0.0625 0.495(10) Uani D P 1 1
F202 F 0.6507(4) 0.8843(6) 0.7302(4) 0.0681 0.495(10) Uani D P 1 1
F203 F 0.6479(4) 0.9313(6) 0.7384(4) 0.0825 0.505(10) Uani D P 1 2
F204 F 0.7854(6) 0.9224(5) 0.7484(3) 0.0578 0.505(10) Uani D P 1 2
F205 F 0.7445(6) 0.8216(3) 0.7381(4) 0.0682 0.505(10) Uani D P 1 2
H211 H 0.5586 0.9318 0.2022 0.0342 1.0000 Uiso R . . .
H231 H 0.3826 0.8447 0.1907 0.0499 1.0000 Uiso R . . .
H232 H 0.3970 0.9009 0.2339 0.0499 1.0000 Uiso R . . .
H233 H 0.3932 0.9452 0.1353 0.0498 1.0000 Uiso R . . .
H241 H 0.7666 0.9830 0.1006 0.0627 1.0000 Uiso R . . .
H242 H 0.8101 0.8883 0.1469 0.0627 1.0000 Uiso R . . .
H243 H 0.7199 0.9292 0.2049 0.0629 1.0000 Uiso R . . .
H251 H 0.7772 0.7964 -0.0663 0.0539 1.0000 Uiso R . . .
H252 H 0.7084 0.7194 -0.0031 0.0546 1.0000 Uiso R . . .
H253 H 0.6736 0.8058 -0.0733 0.0545 1.0000 Uiso R . . .
H281 H 0.7908 0.3500 0.2684 0.0544 1.0000 Uiso R . . .
H282 H 0.7895 0.4251 0.2993 0.0547 1.0000 Uiso R . . .
H291 H 0.6418 0.3162 0.3742 0.0861 1.0000 Uiso R . . .
H292 H 0.7089 0.3244 0.4259 0.0850 1.0000 Uiso R . . .
F300 F 0.9788(4) 1.1919(4) -0.0178(4) 0.0818 0.480(8) Uani D P 2 1
F301 F 0.8335(5) 1.1895(4) 0.0625(4) 0.0748 0.480(8) Uani D P 2 1
H301 H 0.5466 0.3935 0.4575 0.0422 1.0000 Uiso R . . .
F302 F 0.8943(7) 1.1065(4) -0.0080(5) 0.0683 0.480(8) Uani D P 2 1
H302 H 0.6284 0.4552 0.4252 0.0427 1.0000 Uiso R . . .
F303 F 0.9549(5) 1.1291(4) -0.0370(3) 0.0812 0.520(8) Uani D P 2 2
F304 F 0.9353(6) 1.2151(3) 0.0248(5) 0.0726 0.520(8) Uani D P 2 2
F305 F 0.8196(3) 1.1513(4) 0.0514(4) 0.0760 0.520(8) Uani D P 2 2
H341 H 0.5910 0.7131 0.2797 0.0541 1.0000 Uiso R . . .
H342 H 0.6364 0.6154 0.3043 0.0541 1.0000 Uiso R . . .
H343 H 0.5774 0.6505 0.3816 0.0539 1.0000 Uiso R . . .
H351 H 0.4060 0.7366 0.3461 0.0447 1.0000 Uiso R . . .
H371 H 0.1815 0.7149 0.3629 0.0860 1.0000 Uiso R . . .
H372 H 0.2370 0.7717 0.3752 0.0861 1.0000 Uiso R . . .
H373 H 0.1873 0.6903 0.4592 0.0857 1.0000 Uiso R . . .
H381 H 0.2485 0.5524 0.3977 0.0461 1.0000 Uiso R . . .
F400 F 1.2238(3) 0.9780(4) 0.0986(3) 0.1100 0.765(11) Uani D P 3 1
F401 F 1.1757(4) 0.8507(3) 0.1724(4) 0.0632 0.765(11) Uani D P 3 1
H401 H 0.3208 0.4154 0.3839 0.0653 1.0000 Uiso R . . .
F402 F 1.1839(3) 0.9197(3) 0.2436(3) 0.0483 0.765(11) Uani D P 3 1
H402 H 0.4307 0.4105 0.3253 0.0650 1.0000 Uiso R . . .
F403 F 1.2130(8) 0.9505(9) 0.0867(5) 0.0596 0.235(11) Uani D P 3 2
H403 H 0.3999 0.3802 0.4306 0.0651 1.0000 Uiso R . . .
F404 F 1.1657(8) 0.8426(4) 0.2121(9) 0.0603 0.235(11) Uani D P 3 2
F405 F 1.2040(8) 0.9534(10) 0.2088(11) 0.0577 0.235(11) Uani D P 3 2
H431 H 0.9259 0.6211 -0.0371 0.0442 1.0000 Uiso R . . .
H451 H 0.8398 0.4211 -0.0413 0.0501 1.0000 Uiso R . . .
H471 H 0.7536 0.3033 0.1600 0.0803 1.0000 Uiso R . . .
H472 H 0.6570 0.3652 0.1683 0.0796 1.0000 Uiso R . . .
H473 H 0.7087 0.3418 0.0822 0.0805 1.0000 Uiso R . . .
H481 H 0.9614 0.5060 -0.1742 0.0939 1.0000 Uiso R . . .
H482 H 0.9230 0.6041 -0.1932 0.0940 1.0000 Uiso R . . .
H483 H 1.0162 0.5659 -0.1659 0.0939 1.0000 Uiso R . . .
H491 H 0.8303 0.5672 0.1931 0.0553 1.0000 Uiso R . . .
H492 H 0.8862 0.6370 0.1009 0.0552 1.0000 Uiso R . . .
H493 H 0.7727 0.6472 0.1372 0.0550 1.0000 Uiso R . . .
F500 F 0.8957(7) 0.6398(4) 0.6499(4) 0.0610 0.481(13) Uani D P 4 1
F501 F 1.0346(4) 0.6102(5) 0.5632(5) 0.0827 0.481(13) Uani D P 4 1
F502 F 0.9232(6) 0.5292(3) 0.6138(5) 0.0515 0.481(13) Uani D P 4 1
F503 F 0.9446(7) 0.6495(4) 0.6308(5) 0.0748 0.519(13) Uani D P 4 2
F504 F 1.0362(4) 0.5854(4) 0.5411(4) 0.0552 0.519(13) Uani D P 4 2
F505 F 0.8984(5) 0.5405(4) 0.6366(5) 0.0629 0.519(13) Uani D P 4 2
H551 H 0.4394 1.0291 0.3838 0.0327 1.0000 Uiso R . . .
F600 F 0.9410(4) 0.6110(7) 0.2814(7) 0.0625 0.57(2) Uani D P 5 1
F601 F 0.8231(7) 0.7049(4) 0.2508(5) 0.0591 0.57(2) Uani D P 5 1
F602 F 0.7946(7) 0.5846(5) 0.3707(5) 0.0632 0.57(2) Uani D P 5 1
F603 F 0.9431(5) 0.6484(10) 0.2550(7) 0.0683 0.43(2) Uani D P 5 2
F604 F 0.7939(7) 0.6988(6) 0.2743(7) 0.0461 0.43(2) Uani D P 5 2
F605 F 0.8304(10) 0.5675(4) 0.3588(7) 0.0654 0.43(2) Uani D P 5 2
H611 H 0.7022 1.0819 0.3437 0.0292 1.0000 Uiso R . . .
H631 H 0.6496 0.8322 0.4323 0.0285 1.0000 Uiso R . . .
H661 H 0.8013 1.0552 0.2100 0.0301 1.0000 Uiso R . . .
H681 H 1.0813 1.0557 0.0504 0.0346 1.0000 Uiso R . . .
H701 H 1.0043 0.8914 0.3158 0.0328 1.0000 Uiso R . . .
H801 H 0.8097 0.8120 0.3122 0.0337 1.0000 Uiso R . . .
H821 H 0.9147 0.5744 0.4621 0.0402 1.0000 Uiso R . . .
H841 H 0.8802 0.7821 0.5243 0.0318 1.0000 Uiso R . . .
H941 H 0.7412 0.8742 0.5725 0.0301 1.0000 Uiso R . . .
H961 H 0.8398 1.0466 0.6094 0.0361 1.0000 Uiso R . . .
H981 H 0.9025 1.0599 0.3558 0.0302 1.0000 Uiso R . . .

loop_
_atom_site_aniso_label
_atom_site_aniso_U_11
_atom_site_aniso_U_22
_atom_site_aniso_U_33
_atom_site_aniso_U_23
_atom_site_aniso_U_13
_atom_site_aniso_U_12
Ir1 0.02034(7) 0.01778(7) 0.02104(7) -0.00463(5) -0.00944(5) 0.00049(4)
C2 0.0244(14) 0.0250(14) 0.0240(14) -0.0093(11) -0.0109(11) -0.0013(11)
N3 0.0290(13) 0.0199(11) 0.0279(13) -0.0037(10) -0.0169(11) -0.0024(10)
C4 0.0460(19) 0.0215(14) 0.0347(17) -0.0006(13) -0.0276(15) -0.0029(13)
C5 0.052(2) 0.0275(16) 0.0339(17) -0.0054(14) -0.0297(16) -0.0014(14)
C6 0.0419(19) 0.0242(15) 0.0414(19) -0.0051(14) -0.0303(16) 0.0003(13)
N7 0.0288(13) 0.0199(12) 0.0314(13) -0.0061(10) -0.0192(11) 0.0007(10)
C8 0.0339(16) 0.0210(14) 0.0310(16) -0.0072(12) -0.0184(13) -0.0010(12)
C9 0.0327(16) 0.0266(15) 0.0293(15) -0.0104(12) -0.0170(13) 0.0015(12)
C10 0.0297(16) 0.0324(16) 0.0271(15) -0.0130(13) -0.0129(12) 0.0011(12)
C11 0.0415(18) 0.0249(15) 0.0371(18) -0.0124(13) -0.0216(15) 0.0058(13)
C12 0.046(2) 0.0240(15) 0.0361(18) -0.0090(13) -0.0222(15) -0.0016(13)
C13 0.062(3) 0.0251(17) 0.051(2) -0.0100(16) -0.027(2) -0.0047(16)
C14 0.0346(17) 0.0264(16) 0.0435(19) -0.0069(14) -0.0197(15) -0.0056(13)
C15 0.0301(16) 0.0269(15) 0.0412(18) -0.0100(14) -0.0196(14) 0.0000(12)
C16 0.0301(18) 0.0329(18) 0.062(3) -0.0137(17) -0.0155(17) -0.0014(14)
C17 0.0276(15) 0.0197(13) 0.0264(14) -0.0026(11) -0.0153(12) -0.0025(11)
C18 0.0292(15) 0.0240(14) 0.0244(15) -0.0020(12) -0.0095(12) -0.0058(12)
C19 0.0252(15) 0.0311(16) 0.0311(16) -0.0027(13) -0.0110(13) -0.0077(12)
C20 0.0356(17) 0.0266(15) 0.0289(16) 0.0002(12) -0.0191(13) -0.0093(13)
C21 0.0349(16) 0.0226(14) 0.0265(15) -0.0040(12) -0.0149(13) -0.0045(12)
C22 0.0276(15) 0.0210(13) 0.0257(14) -0.0033(11) -0.0130(12) -0.0018(11)
C23 0.0291(16) 0.0319(16) 0.0381(18) -0.0122(14) -0.0157(14) 0.0016(13)
C24 0.044(2) 0.046(2) 0.041(2) -0.0085(17) -0.0234(17) -0.0146(17)
C25 0.0357(18) 0.0384(18) 0.0265(16) -0.0089(14) -0.0057(13) -0.0073(14)
C26 0.0249(14) 0.0192(13) 0.0273(15) -0.0073(11) -0.0102(12) -0.0005(11)
N27 0.0244(12) 0.0236(12) 0.0287(13) -0.0077(11) -0.0107(11) 0.0062(10)
C28 0.0383(19) 0.041(2) 0.0367(19) -0.0053(16) -0.0165(16) 0.0158(16)
C29 0.058(3) 0.069(3) 0.046(3) -0.005(2) -0.021(2) 0.022(2)
C30 0.0379(18) 0.0293(16) 0.0248(16) 0.0003(13) -0.0145(14) 0.0013(13)
N31 0.0246(12) 0.0227(12) 0.0262(13) -0.0034(10) -0.0101(10) 0.0043(10)
C32 0.0247(15) 0.0249(14) 0.0246(14) -0.0049(12) -0.0080(12) 0.0031(12)
C33 0.0314(16) 0.0263(15) 0.0269(15) -0.0052(12) -0.0104(13) 0.0009(12)
C34 0.0394(19) 0.0349(17) 0.0352(18) -0.0112(14) -0.0168(15) -0.0032(14)
C35 0.0422(19) 0.0278(16) 0.0333(18) -0.0089(14) -0.0134(15) 0.0048(14)
C36 0.0324(17) 0.0377(18) 0.0303(17) -0.0076(14) -0.0080(14) 0.0096(14)
C37 0.039(2) 0.052(2) 0.054(3) -0.017(2) -0.0079(19) 0.0170(19)
C38 0.0229(15) 0.0421(19) 0.0333(18) -0.0060(15) -0.0038(13) -0.0015(14)
C39 0.0277(16) 0.0309(16) 0.0289(16) -0.0051(13) -0.0083(13) -0.0021(13)
C40 0.040(2) 0.0354(19) 0.049(2) -0.0089(16) -0.0151(17) -0.0092(15)
C41 0.0218(14) 0.0302(15) 0.0292(16) -0.0123(13) -0.0103(12) 0.0045(11)
C42 0.0225(14) 0.0329(16) 0.0311(16) -0.0120(13) -0.0113(12) 0.0021(12)
C43 0.0252(16) 0.045(2) 0.0333(18) -0.0109(15) -0.0089(13) -0.0015(14)
C44 0.0269(16) 0.063(2) 0.0319(18) -0.0221(17) -0.0108(14) 0.0096(16)
C45 0.0336(18) 0.057(2) 0.048(2) -0.0357(19) -0.0197(16) 0.0139(16)
C46 0.0284(16) 0.0365(18) 0.047(2) -0.0229(16) -0.0174(15) 0.0057(13)
C47 0.045(2) 0.043(2) 0.084(3) -0.038(2) -0.022(2) 0.0011(18)
C48 0.044(2) 0.098(4) 0.035(2) -0.028(2) -0.0103(18) 0.008(2)
C49 0.0313(17) 0.0417(19) 0.043(2) -0.0203(16) -0.0154(15) -0.0021(14)
F50 0.095(2) 0.113(3) 0.0400(14) -0.0203(15) -0.0151(14) -0.072(2)
C51 0.0265(15) 0.0354(17) 0.0328(17) -0.0150(14) -0.0071(13) -0.0065(13)
F52 0.0318(11) 0.0534(13) 0.0528(14) -0.0243(11) 0.0019(10) -0.0146(10)
F53 0.0390(13) 0.0314(11) 0.113(3) -0.0231(14) -0.0214(14) -0.0067(9)
C54 0.0233(14) 0.0282(15) 0.0246(14) -0.0112(12) -0.0069(11) -0.0029(11)
C55 0.0221(14) 0.0301(15) 0.0300(15) -0.0124(13) -0.0114(12) 0.0027(11)
C56 0.0269(15) 0.0237(14) 0.0256(14) -0.0099(12) -0.0104(12) 0.0034(11)
C57 0.0308(16) 0.0261(15) 0.0296(16) -0.0076(13) -0.0118(13) 0.0030(12)
F58 0.0800(18) 0.0334(11) 0.0337(11) -0.0070(9) -0.0272(12) 0.0055(11)
F59 0.0400(13) 0.0357(12) 0.0695(18) -0.0088(12) -0.0028(12) 0.0146(10)
F60 0.087(2) 0.0255(10) 0.0820(19) -0.0191(11) -0.0584(17) 0.0062(11)
C61 0.0244(14) 0.0237(14) 0.0247(14) -0.0101(11) -0.0082(11) -0.0015(11)
C62 0.0218(13) 0.0240(14) 0.0227(13) -0.0101(11) -0.0084(11) 0.0008(11)
C63 0.0248(14) 0.0223(13) 0.0254(14) -0.0100(11) -0.0090(11) 0.0000(11)
B64 0.0205(15) 0.0212(15) 0.0237(15) -0.0076(12) -0.0100(12) 0.0006(11)
C65 0.0229(14) 0.0210(13) 0.0244(14) -0.0094(11) -0.0098(11) 0.0009(10)
C66 0.0225(14) 0.0255(14) 0.0274(15) -0.0102(12) -0.0121(12) 0.0013(11)
C67 0.0290(15) 0.0243(14) 0.0270(15) -0.0074(12) -0.0142(12) -0.0002(12)
C68 0.0270(15) 0.0283(15) 0.0269(15) -0.0094(13) -0.0062(12) -0.0013(12)
C69 0.0234(15) 0.0267(15) 0.0333(17) -0.0101(13) -0.0100(13) 0.0031(12)
C70 0.0257(15) 0.0246(14) 0.0276(15) -0.0071(12) -0.0122(12) 0.0036(11)
C71 0.0245(14) 0.0505(17) 0.0436(17) -0.0144(14) -0.0099(12) 0.0077(13)
C75 0.0528(17) 0.0419(16) 0.0363(15) -0.0044(13) -0.0272(14) -0.0003(14)
C79 0.0199(13) 0.0219(13) 0.0258(14) -0.0085(11) -0.0092(11) 0.0005(10)
C80 0.0294(15) 0.0255(15) 0.0317(16) -0.0107(13) -0.0170(13) 0.0043(12)
C81 0.0303(16) 0.0289(16) 0.0420(19) -0.0189(14) -0.0172(14) 0.0040(12)
C82 0.0360(17) 0.0218(14) 0.0427(19) -0.0118(14) -0.0196(15) 0.0053(12)
C83 0.0339(17) 0.0254(15) 0.0331(17) -0.0072(13) -0.0159(14) 0.0018(12)
C84 0.0272(15) 0.0253(14) 0.0272(15) -0.0088(12) -0.0126(12) 0.0008(11)
C85 0.069(2) 0.0388(16) 0.0519(18) -0.0107(14) -0.0412(16) 0.0075(15)
C89 0.0613(19) 0.0448(16) 0.075(2) -0.0414(16) -0.0440(17) 0.0183(14)
C93 0.0209(13) 0.0215(13) 0.0282(15) -0.0096(11) -0.0123(11) 0.0030(10)
C94 0.0231(14) 0.0230(14) 0.0278(15) -0.0104(12) -0.0093(12) -0.0001(11)
C95 0.0293(15) 0.0274(15) 0.0273(15) -0.0113(12) -0.0122(12) 0.0032(12)
C96 0.0320(16) 0.0292(15) 0.0367(17) -0.0180(14) -0.0181(14) 0.0045(12)
C97 0.0239(14) 0.0239(14) 0.0392(17) -0.0140(13) -0.0157(13) 0.0023(11)
C98 0.0232(14) 0.0236(14) 0.0270(15) -0.0086(12) -0.0105(11) 0.0008(11)
C99 0.0304(16) 0.0294(16) 0.050(2) -0.0172(15) -0.0184(15) -0.0005(13)
F100 0.0546(15) 0.0239(10) 0.107(2) -0.0152(12) -0.0429(16) 0.0041(10)
F101 0.090(2) 0.0560(15) 0.077(2) -0.0165(14) -0.0494(17) -0.0299(14)
F102 0.0493(14) 0.0501(14) 0.080(2) -0.0313(14) 0.0057(13) -0.0237(12)
C103 0.0567(18) 0.0491(16) 0.0277(14) -0.0183(13) -0.0102(13) -0.0097(14)
F200 0.124(5) 0.049(3) 0.034(2) -0.030(2) 0.005(3) -0.023(3)
F201 0.043(3) 0.054(3) 0.036(3) 0.011(2) 0.001(2) 0.003(2)
F202 0.044(3) 0.107(4) 0.033(2) -0.011(3) -0.008(2) -0.015(3)
F203 0.063(3) 0.105(5) 0.039(3) -0.023(3) 0.005(2) 0.010(3)
F204 0.076(4) 0.076(4) 0.027(2) -0.017(2) -0.013(2) -0.028(3)
F205 0.116(5) 0.035(2) 0.036(2) -0.013(2) 0.008(3) -0.038(3)
F300 0.050(3) 0.074(4) 0.062(4) 0.039(3) -0.029(3) -0.023(3)
F301 0.083(4) 0.061(4) 0.041(3) -0.011(3) -0.024(3) 0.045(3)
F302 0.109(5) 0.061(3) 0.043(3) -0.010(2) -0.044(3) -0.011(3)
F303 0.100(4) 0.080(4) 0.025(2) -0.011(2) -0.019(3) 0.030(3)
F304 0.093(4) 0.036(2) 0.072(4) 0.011(2) -0.044(3) -0.012(3)
F305 0.044(2) 0.077(4) 0.064(3) 0.030(3) -0.040(2) -0.010(3)
F400 0.0235(17) 0.103(3) 0.083(3) 0.047(3) -0.0049(18) 0.003(2)
F401 0.056(2) 0.064(2) 0.081(3) -0.050(2) -0.031(2) 0.0297(18)
F402 0.0240(16) 0.066(2) 0.056(2) -0.0265(19) -0.0169(15) 0.0027(15)
F403 0.027(4) 0.069(5) 0.044(4) -0.016(4) 0.006(4) 0.013(4)
F404 0.030(4) 0.048(4) 0.041(5) 0.010(4) 0.001(4) 0.019(4)
F405 0.031(4) 0.072(5) 0.064(5) -0.030(4) -0.005(4) -0.008(4)
F500 0.085(4) 0.054(3) 0.056(3) -0.015(2) -0.054(3) 0.014(3)
F501 0.066(3) 0.101(5) 0.069(4) 0.013(3) -0.056(3) -0.024(3)
F502 0.073(4) 0.029(2) 0.036(3) -0.007(2) -0.020(3) 0.012(2)
F503 0.119(5) 0.058(3) 0.081(4) -0.031(3) -0.082(3) 0.030(3)
F504 0.054(2) 0.059(3) 0.061(3) -0.012(2) -0.047(2) 0.005(2)
F505 0.063(3) 0.049(3) 0.034(3) 0.008(2) -0.010(3) 0.003(3)
F600 0.071(3) 0.061(4) 0.086(4) -0.058(3) -0.045(3) 0.033(2)
F601 0.087(4) 0.052(3) 0.062(3) -0.036(2) -0.047(3) 0.020(3)
F602 0.076(4) 0.046(3) 0.096(3) -0.046(3) -0.039(3) 0.001(3)
F603 0.067(4) 0.076(5) 0.086(4) -0.060(4) -0.030(3) 0.018(3)
F604 0.050(3) 0.053(3) 0.066(4) -0.044(3) -0.037(3) 0.015(3)
F605 0.100(5) 0.034(3) 0.086(4) -0.040(3) -0.047(4) 0.015(3)

loop_
_atom_type_symbol
_atom_type_scat_dispersion_real
_atom_type_scat_dispersion_imag
_atom_type_scat_Cromer_Mann_a1
_atom_type_scat_Cromer_Mann_b1
_atom_type_scat_Cromer_Mann_a2
_atom_type_scat_Cromer_Mann_b2
_atom_type_scat_Cromer_Mann_a3
_atom_type_scat_Cromer_Mann_b3
_atom_type_scat_Cromer_Mann_a4
_atom_type_scat_Cromer_Mann_b4
_atom_type_scat_Cromer_Mann_c
_atom_type_scat_source
Ir -4.7710 6.5667 27.3049 1.5928 16.7296 8.8655 15.6115 0.4179 5.8338 45.0011 11.4722 'International Tables Vol C 4.2.6.8 and 6.1.1.4'
C 0.0181 0.0091 2.3100 20.8439 1.0200 10.2075 1.5886 0.5687 0.8650 51.6512 0.2156 'International Tables Vol C 4.2.6.8 and 6.1.1.4'
H 0.0000 0.0000 0.4930 10.5109 0.3229 26.1257 0.1402 3.1424 0.0408 57.7998 0.0030 'International Tables Vol C 4.2.6.8 and 6.1.1.4'
N 0.0311 0.0180 12.2126 0.0057 3.1322 9.8933 2.0125 28.9975 1.1663 0.5826 -11.5290 'International Tables Vol C 4.2.6.8 and 6.1.1.4'
B 0.0090 0.0039 2.0545 23.2185 1.3326 1.0210 1.0979 60.3498 0.7068 0.1403 -0.1932 'International Tables Vol C 4.2.6.8 and 6.1.1.4'
F 0.0727 0.0534 3.5392 10.2825 2.6412 4.2944 1.5170 0.2615 1.0243 26.1476 0.2776 'International Tables Vol C 4.2.6.8 and 6.1.1.4'
Cl 0.3639 0.7018 11.4604 0.0104 7.1964 1.1662 6.2556 18.5194 1.6455 47.7784 -9.5574 'International Tables Vol C 4.2.6.8 and 6.1.1.4'

loop_
_geom_angle_atom_site_label_1
_geom_angle_atom_site_label_2
_geom_angle_atom_site_label_3
_geom_angle
_geom_angle_publ_flag
C2 Ir1 C10 79.95(12) yes
C2 Ir1 H11 93.0 no
C10 Ir1 H11 107.1 no
C2 Ir1 C26 174.75(12) yes
C10 Ir1 C26 101.80(12) yes
H11 Ir1 C26 81.7 no
Ir1 C2 N3 129.0(2) yes
Ir1 C2 N7 113.2(2) yes
N3 C2 N7 116.8(3) yes
C2 N3 C4 123.9(3) yes
C2 N3 C17 121.7(2) yes
C4 N3 C17 114.4(2) yes
N3 C4 C5 110.5(3) yes
N3 C4 H41 108.5 no
C5 C4 H41 108.9 no
N3 C4 H42 110.7 no
C5 C4 H42 109.1 no
H41 C4 H42 109.1 no
C4 C5 C6 108.6(3) yes
C4 C5 H51 108.6 no
C6 C5 H51 110.3 no
C4 C5 H52 110.1 no
C6 C5 H52 109.7 no
H51 C5 H52 109.5 no
C5 C6 N7 109.3(3) yes
C5 C6 H61 109.9 no
N7 C6 H61 110.5 no
C5 C6 H62 109.6 no
N7 C6 H62 107.7 no
H61 C6 H62 109.7 no
C6 N7 C2 124.6(3) yes
C6 N7 C8 118.7(3) yes
C2 N7 C8 115.2(2) yes
N7 C8 C9 117.8(3) yes
N7 C8 C15 120.3(3) yes
C9 C8 C15 122.0(3) yes
C8 C9 C10 119.7(3) yes
C8 C9 C11 117.4(3) yes
C10 C9 C11 122.7(3) yes
C9 C10 Ir1 87.9(2) yes
C9 C10 H101 114.6 no
Ir1 C10 H101 114.7 no
C9 C10 H102 114.7 no
Ir1 C10 H102 113.9 no
H101 C10 H102 109.8 no
C9 C11 C12 121.7(3) yes
C9 C11 H111 118.3 no
C12 C11 H111 120.0 no
C11 C12 C13 122.1(3) yes
C11 C12 C14 118.7(3) yes
C13 C12 C14 119.2(3) yes
C12 C13 H131 109.3 no
C12 C13 H132 110.0 no
H131 C13 H132 108.6 no
C12 C13 H133 110.4 no
H131 C13 H133 108.7 no
H132 C13 H133 109.8 no
C12 C14 C15 122.3(3) yes
C12 C14 H141 119.0 no
C15 C14 H141 118.6 no
C8 C15 C14 117.8(3) yes
C8 C15 C16 122.2(3) yes
C14 C15 C16 119.9(3) yes
C15 C16 H161 110.1 no
C15 C16 H162 110.0 no
H161 C16 H162 108.6 no
C15 C16 H163 111.1 no
H161 C16 H163 108.9 no
H162 C16 H163 108.0 no
N3 C17 C18 119.8(3) yes
N3 C17 C22 118.2(3) yes
C18 C17 C22 121.8(3) yes
C17 C18 C19 117.4(3) yes
C17 C18 C25 121.9(3) yes
C19 C18 C25 120.6(3) yes
C18 C19 C20 122.4(3) yes
C18 C19 H191 119.3 no
C20 C19 H191 118.3 no
C19 C20 C21 118.5(3) yes
C19 C20 C24 120.9(3) yes
C21 C20 C24 120.5(3) yes
C20 C21 C22 121.6(3) yes
C20 C21 H211 119.3 no
C22 C21 H211 119.1 no
C21 C22 C17 118.1(3) yes
C21 C22 C23 120.3(3) yes
C17 C22 C23 121.6(3) yes
C22 C23 H231 110.5 no
C22 C23 H232 111.0 no
H231 C23 H232 108.8 no
C22 C23 H233 109.8 no
H231 C23 H233 108.6 no
H232 C23 H233 108.2 no
C20 C24 H241 109.0 no
C20 C24 H242 110.5 no
H241 C24 H242 108.1 no
C20 C24 H243 111.2 no
H241 C24 H243 109.4 no
H242 C24 H243 108.5 no
C18 C25 H251 110.8 no
C18 C25 H252 110.0 no
H251 C25 H252 109.2 no
C18 C25 H253 109.6 no
H251 C25 H253 109.8 no
H252 C25 H253 107.3 no
Ir1 C26 N27 134.8(2) yes
Ir1 C26 N31 106.6(2) yes
N27 C26 N31 118.1(3) yes
C26 N27 C28 121.9(3) yes
C26 N27 C41 121.6(3) yes
C28 N27 C41 116.3(3) yes
N27 C28 C29 112.8(3) yes
N27 C28 H281 109.6 no
C29 C28 H281 111.9 no
N27 C28 H282 107.5 no
C29 C28 H282 104.9 no
H281 C28 H282 109.9 no
C28 C29 C30 114.1(4) yes
C28 C29 H291 107.3 no
C30 C29 H291 107.5 no
C28 C29 H292 108.8 no
C30 C29 H292 107.7 no
H291 C29 H292 111.4 no
C29 C30 N31 107.6(3) yes
C29 C30 H301 109.1 no
N31 C30 H301 108.6 no
C29 C30 H302 110.3 no
N31 C30 H302 110.7 no
H301 C30 H302 110.3 no
C30 N31 C26 126.8(3) yes
C30 N31 C32 121.1(3) yes
C26 N31 C32 110.8(2) yes
N31 C32 C33 118.6(3) yes
N31 C32 C39 119.3(3) yes
C33 C32 C39 121.9(3) yes
C32 C33 C34 123.1(3) yes
C32 C33 C35 116.9(3) yes
C34 C33 C35 119.1(3) yes
C33 C34 H341 109.9 no
C33 C34 H342 110.1 no
H341 C34 H342 109.0 no
C33 C34 H343 109.4 no
H341 C34 H343 108.8 no
H342 C34 H343 109.7 no
C33 C35 C36 122.5(3) yes
C33 C35 H351 118.2 no
C36 C35 H351 119.3 no
C35 C36 C37 120.7(4) yes
C35 C36 C38 118.9(3) yes
C37 C36 C38 120.5(4) yes
C36 C37 H371 108.9 no
C36 C37 H372 110.2 no
H371 C37 H372 109.7 no
C36 C37 H373 108.8 no
H371 C37 H373 109.3 no
H372 C37 H373 109.9 no
C36 C38 C39 122.0(3) yes
C36 C38 H381 119.0 no
C39 C38 H381 119.0 no
C32 C39 C38 117.7(3) yes
C32 C39 C40 120.9(3) yes
C38 C39 C40 121.4(3) yes
C39 C40 H401 111.0 no
C39 C40 H402 110.6 no
H401 C40 H402 109.6 no
C39 C40 H403 108.4 no
H401 C40 H403 108.8 no
H402 C40 H403 108.4 no
N27 C41 C42 119.7(3) yes
N27 C41 C46 118.7(3) yes
C42 C41 C46 121.6(3) yes
C41 C42 C43 117.9(3) yes
C41 C42 C49 121.8(3) yes
C43 C42 C49 120.3(3) yes
C42 C43 C44 122.3(4) yes
C42 C43 H431 118.5 no
C44 C43 H431 119.2 no
C43 C44 C45 118.1(3) yes
C43 C44 C48 120.5(4) yes
C45 C44 C48 121.4(4) yes
C44 C45 C46 121.9(4) yes
C44 C45 H451 119.9 no
C46 C45 H451 118.3 no
C45 C46 C41 118.2(3) yes
C45 C46 C47 119.9(4) yes
C41 C46 C47 122.0(4) yes
C46 C47 H471 109.6 no
C46 C47 H472 109.9 no
H471 C47 H472 109.3 no
C46 C47 H473 110.2 no
H471 C47 H473 108.4 no
H472 C47 H473 109.5 no
C44 C48 H481 109.6 no
C44 C48 H482 110.1 no
H481 C48 H482 108.9 no
C44 C48 H483 110.9 no
H481 C48 H483 109.0 no
H482 C48 H483 108.4 no
C42 C49 H491 110.5 no
C42 C49 H492 109.7 no
H491 C49 H492 107.4 no
C42 C49 H493 111.0 no
H491 C49 H493 109.0 no
H492 C49 H493 109.1 no
F50 C51 F52 104.3(3) yes
F50 C51 F53 107.2(3) yes
F52 C51 F53 106.1(3) yes
F50 C51 C54 112.1(3) yes
F52 C51 C54 113.3(3) yes
F53 C51 C54 113.3(3) yes
C51 C54 C55 118.1(3) yes
C51 C54 C63 120.7(3) yes
C55 C54 C63 121.2(3) yes
C54 C55 C56 118.1(3) yes
C54 C55 H551 121.0 no
C56 C55 H551 120.9 no
C55 C56 C57 119.2(3) yes
C55 C56 C61 120.8(3) yes
C57 C56 C61 119.9(3) yes
C56 C57 F58 112.2(3) yes
C56 C57 F59 113.3(3) yes
F58 C57 F59 107.3(3) yes
C56 C57 F60 113.5(3) yes
F58 C57 F60 104.7(3) yes
F59 C57 F60 105.2(3) yes
C56 C61 C62 122.3(3) yes
C56 C61 H611 118.4 no
C62 C61 H611 119.3 no
C61 C62 C63 115.9(3) yes
C61 C62 B64 119.4(3) yes
C63 C62 B64 124.8(3) yes
C62 C63 C54 121.7(3) yes
C62 C63 H631 118.8 no
C54 C63 H631 119.5 no
C62 B64 C65 111.7(2) yes
C62 B64 C79 111.9(2) yes
C65 B64 C79 104.8(2) yes
C62 B64 C93 106.4(2) yes
C65 B64 C93 109.2(2) yes
C79 B64 C93 112.9(2) yes
B64 C65 C66 126.8(3) yes
B64 C65 C70 117.8(3) yes
C66 C65 C70 115.4(3) yes
C65 C66 C67 122.3(3) yes
C65 C66 H661 119.3 no
C67 C66 H661 118.4 no
C66 C67 C68 120.8(3) yes
C66 C67 C75 120.4(3) yes
C68 C67 C75 118.7(3) yes
C67 C68 C69 117.8(3) yes
C67 C68 H681 120.6 no
C69 C68 H681 121.6 no
C68 C69 C70 121.3(3) yes
C68 C69 C71 120.8(3) yes
C70 C69 C71 117.9(3) yes
C65 C70 C69 122.3(3) yes
C65 C70 H701 119.3 no
C69 C70 H701 118.4 no
C69 C71 F400 113.0(3) yes
C69 C71 F401 113.1(3) yes
F400 C71 F401 105.95(6) yes
C69 C71 F402 112.5(3) yes
F400 C71 F402 105.89(6) yes
F401 C71 F402 105.79(6) yes
C69 C71 F403 110.1(5) yes
C69 C71 F404 112.1(5) yes
F403 C71 F404 105.86(6) yes
C69 C71 F405 116.3(6) yes
F403 C71 F405 105.89(6) yes
F404 C71 F405 105.89(6) yes
C67 C75 F300 114.6(3) yes
C67 C75 F301 114.6(3) yes
F300 C75 F301 105.42(6) yes
C67 C75 F302 110.7(3) yes
F300 C75 F302 105.38(6) yes
F301 C75 F302 105.35(6) yes
C67 C75 F303 114.7(3) yes
C67 C75 F304 110.8(3) yes
F303 C75 F304 105.40(6) yes
C67 C75 F305 114.3(3) yes
F303 C75 F305 105.47(6) yes
F304 C75 F305 105.38(6) yes
B64 C79 C80 118.2(3) yes
B64 C79 C84 125.8(3) yes
C80 C79 C84 115.7(3) yes
C79 C80 C81 122.4(3) yes
C79 C80 H801 118.5 no
C81 C80 H801 119.0 no
C80 C81 C82 120.7(3) yes
C80 C81 C89 121.0(3) yes
C82 C81 C89 118.3(3) yes
C81 C82 C83 118.0(3) yes
C81 C82 H821 121.2 no
C83 C82 H821 120.8 no
C82 C83 C84 121.6(3) yes
C82 C83 C85 117.9(3) yes
C84 C83 C85 120.5(3) yes
C79 C84 C83 121.5(3) yes
C79 C84 H841 119.8 no
C83 C84 H841 118.6 no
C83 C85 F500 108.5(3) yes
C83 C85 F501 119.0(4) yes
F500 C85 F501 105.25(6) yes
C83 C85 F502 112.6(4) yes
F500 C85 F502 105.12(6) yes
F501 C85 F502 105.24(6) yes
C83 C85 F503 116.9(3) yes
C83 C85 F504 108.4(3) yes
F503 C85 F504 105.14(6) yes
C83 C85 F505 115.0(4) yes
F503 C85 F505 105.27(6) yes
F504 C85 F505 105.15(6) yes
C81 C89 F600 113.8(3) yes
C81 C89 F601 115.2(4) yes
F600 C89 F601 106.05(6) yes
C81 C89 F602 109.2(4) yes
F600 C89 F602 105.97(6) yes
F601 C89 F602 106.02(6) yes
C81 C89 F603 109.5(4) yes
C81 C89 F604 110.6(5) yes
F603 C89 F604 106.00(6) yes
C81 C89 F605 118.0(5) yes
F603 C89 F605 106.02(6) yes
F604 C89 F605 106.03(6) yes
B64 C93 C94 121.2(3) yes
B64 C93 C98 123.0(3) yes
C94 C93 C98 115.7(3) yes
C93 C94 C95 122.1(3) yes
C93 C94 H941 119.5 no
C95 C94 H941 118.5 no
C94 C95 C96 121.2(3) yes
C94 C95 C103 119.0(3) yes
C96 C95 C103 119.8(3) yes
C95 C96 C97 117.9(3) yes
C95 C96 H961 121.0 no
C97 C96 H961 121.1 no
C96 C97 C98 121.2(3) yes
C96 C97 C99 120.0(3) yes
C98 C97 C99 118.9(3) yes
C93 C98 C97 122.0(3) yes
C93 C98 H981 118.8 no
C97 C98 H981 119.2 no
C97 C99 F100 112.1(3) yes
C97 C99 F101 112.5(3) yes
F100 C99 F101 105.9(3) yes
C97 C99 F102 113.2(3) yes
F100 C99 F102 106.8(3) yes
F101 C99 F102 105.7(3) yes
C95 C103 F200 117.6(3) yes
C95 C103 F201 111.2(3) yes
F200 C103 F201 104.90(6) yes
C95 C103 F202 112.6(3) yes
F200 C103 F202 104.88(6) yes
F201 C103 F202 104.70(6) yes
C95 C103 F203 113.4(3) yes
C95 C103 F204 109.6(3) yes
F203 C103 F204 104.87(6) yes
C95 C103 F205 118.0(3) yes
F203 C103 F205 105.02(6) yes
F204 C103 F205 104.90(6) yes

loop_
_geom_bond_atom_site_label_1
_geom_bond_atom_site_label_2
_geom_bond_distance
_geom_bond_publ_flag
Ir1 C2 2.049(3) yes
Ir1 C10 2.064(3) yes
Ir1 H11 1.498 no
Ir1 C26 2.059(3) yes
C2 N3 1.339(4) yes
C2 N7 1.357(4) yes
N3 C4 1.481(4) yes
N3 C17 1.438(4) yes
C4 C5 1.499(5) yes
C4 H41 0.974 no
C4 H42 0.961 no
C5 C6 1.509(5) yes
C5 H51 0.961 no
C5 H52 0.976 no
C6 N7 1.474(4) yes
C6 H61 0.978 no
C6 H62 0.971 no
N7 C8 1.435(4) yes
C8 C9 1.411(4) yes
C8 C15 1.394(5) yes
C9 C10 1.485(5) yes
C9 C11 1.415(5) yes
C10 H101 0.972 no
C10 H102 0.976 no
C11 C12 1.376(5) yes
C11 H111 0.946 no
C12 C13 1.509(5) yes
C12 C14 1.399(5) yes
C13 H131 0.969 no
C13 H132 0.966 no
C13 H133 0.969 no
C14 C15 1.389(5) yes
C14 H141 0.929 no
C15 C16 1.509(5) yes
C16 H161 0.964 no
C16 H162 0.968 no
C16 H163 0.969 no
C17 C18 1.403(4) yes
C17 C22 1.395(5) yes
C18 C19 1.395(5) yes
C18 C25 1.499(5) yes
C19 C20 1.383(5) yes
C19 H191 0.933 no
C20 C21 1.390(5) yes
C20 C24 1.506(5) yes
C21 C22 1.397(4) yes
C21 H211 0.930 no
C22 C23 1.506(4) yes
C23 H231 0.962 no
C23 H232 0.956 no
C23 H233 0.955 no
C24 H241 0.955 no
C24 H242 0.960 no
C24 H243 0.951 no
C25 H251 0.964 no
C25 H252 0.971 no
C25 H253 0.966 no
C26 N27 1.340(4) yes
C26 N31 1.333(4) yes
N27 C28 1.483(4) yes
N27 C41 1.441(4) yes
C28 C29 1.458(6) yes
C28 H281 0.963 no
C28 H282 0.986 no
C29 C30 1.487(6) yes
C29 H291 1.018 no
C29 H292 1.001 no
C30 N31 1.470(4) yes
C30 H301 0.970 no
C30 H302 0.966 no
N31 C32 1.444(4) yes
C32 C33 1.413(5) yes
C32 C39 1.410(5) yes
C33 C34 1.503(5) yes
C33 C35 1.410(5) yes
C34 H341 0.961 no
C34 H342 0.961 no
C34 H343 0.955 no
C35 C36 1.370(6) yes
C35 H351 0.939 no
C36 C37 1.515(5) yes
C36 C38 1.399(6) yes
C37 H371 0.961 no
C37 H372 0.952 no
C37 H373 0.957 no
C38 C39 1.388(5) yes
C38 H381 0.929 no
C39 C40 1.508(5) yes
C40 H401 0.955 no
C40 H402 0.958 no
C40 H403 0.960 no
C41 C42 1.397(5) yes
C41 C46 1.393(5) yes
C42 C43 1.387(5) yes
C42 C49 1.500(5) yes
C43 C44 1.394(6) yes
C43 H431 0.934 no
C44 C45 1.381(6) yes
C44 C48 1.507(5) yes
C45 C46 1.399(6) yes
C45 H451 0.931 no
C46 C47 1.502(6) yes
C47 H471 0.961 no
C47 H472 0.957 no
C47 H473 0.960 no
C48 H481 0.952 no
C48 H482 0.958 no
C48 H483 0.960 no
C49 H491 0.961 no
C49 H492 0.960 no
C49 H493 0.959 no
F50 C51 1.331(4) yes
C51 F52 1.328(4) yes
C51 F53 1.330(4) yes
C51 C54 1.502(4) yes
C54 C55 1.385(4) yes
C54 C63 1.396(4) yes
C55 C56 1.383(5) yes
C55 H551 0.932 no
C56 C57 1.496(4) yes
C56 C61 1.391(4) yes
C57 F58 1.331(4) yes
C57 F59 1.331(4) yes
C57 F60 1.336(4) yes
C61 C62 1.404(4) yes
C61 H611 0.932 no
C62 C63 1.399(4) yes
C62 B64 1.641(4) yes
C63 H631 0.930 no
B64 C65 1.648(4) yes
B64 C79 1.645(4) yes
B64 C93 1.636(4) yes
C65 C66 1.398(4) yes
C65 C70 1.404(4) yes
C66 C67 1.394(4) yes
C66 H661 0.933 no
C67 C68 1.385(4) yes
C67 C75 1.496(3) yes
C68 C69 1.383(5) yes
C68 H681 0.930 no
C69 C70 1.383(5) yes
C69 C71 1.497(3) yes
C70 H701 0.939 no
C71 F400 1.326(4) yes
C71 F401 1.316(4) yes
C71 F402 1.338(4) yes
C71 F403 1.323(6) yes
C71 F404 1.317(6) yes
C71 F405 1.303(6) yes
C75 F300 1.301(5) yes
C75 F301 1.303(5) yes
C75 F302 1.324(5) yes
C75 F303 1.303(5) yes
C75 F304 1.321(5) yes
C75 F305 1.296(4) yes
C79 C80 1.405(4) yes
C79 C84 1.401(4) yes
C80 C81 1.390(4) yes
C80 H801 0.942 no
C81 C82 1.386(5) yes
C81 C89 1.493(4) yes
C82 C83 1.378(5) yes
C82 H821 0.931 no
C83 C84 1.396(4) yes
C83 C85 1.486(4) yes
C84 H841 0.936 no
C85 F500 1.368(5) yes
C85 F501 1.309(5) yes
C85 F502 1.338(5) yes
C85 F503 1.327(5) yes
C85 F504 1.369(5) yes
C85 F505 1.317(5) yes
C89 F600 1.336(5) yes
C89 F601 1.335(5) yes
C89 F602 1.353(5) yes
C89 F603 1.342(5) yes
C89 F604 1.340(5) yes
C89 F605 1.325(5) yes
C93 C94 1.403(4) yes
C93 C98 1.403(4) yes
C94 C95 1.390(4) yes
C94 H941 0.914 no
C95 C96 1.388(5) yes
C95 C103 1.489(4) yes
C96 C97 1.379(5) yes
C96 H961 0.940 no
C97 C98 1.397(4) yes
C97 C99 1.501(4) yes
C98 H981 0.930 no
C99 F100 1.324(4) yes
C99 F101 1.334(5) yes
C99 F102 1.324(5) yes
C103 F200 1.309(5) yes
C103 F201 1.329(5) yes
C103 F202 1.341(5) yes
C103 F203 1.325(5) yes
C103 F204 1.344(5) yes
C103 F205 1.273(4) yes

loop_
_geom_hbond_atom_site_label_D
_geom_hbond_atom_site_label_H
_geom_hbond_atom_site_label_A
_geom_hbond_angle_DHA
_geom_hbond_distance_DH
_geom_hbond_distance_HA
_geom_hbond_distance_DA
_geom_hbond_publ_flag
C66 H661 C61 125.73(9) 0.933 2.562 3.198(6) yes
C84 H841 C94 122.37(10) 0.936 2.593 3.194(6) yes
